data_4110138
loop_
_publ_author_name
'Paul A. Wender'
'Justin P. Christy'

_publ_section_title
;
 Nickel(0)-Catalyzed [2 + 2 + 2 + 2] Cycloadditions of Terminal Diynes for
 the Synthesis of Substituted Cyclooctatetraenes
;
_journal_name_full 'Journal of the American Chemical Society'
_journal_page_first 13402
_journal_page_last 13403
_journal_paper_doi 10.1021/ja0763044
_journal_volume 129
_journal_year 2007
_chemical_formula_moiety 'C24 H20'
_chemical_formula_sum 'C24 H20'
_chemical_formula_weight 308.40
_chemical_name_common 07213
_chemical_name_systematic
; 
 ? 
;
_space_group_IT_number 14
_symmetry_cell_setting monoclinic
_symmetry_space_group_name_Hall '-P 2yn'
_symmetry_space_group_name_H-M 'P 1 21/n 1'
_atom_sites_solution_hydrogens geom
_atom_sites_solution_primary direct
_atom_sites_solution_secondary difmap
_audit_creation_method SHELXL-97
_cell_angle_alpha 90.00
_cell_angle_beta 92.1910(10)
_cell_angle_gamma 90.00
_cell_formula_units_Z 4
_cell_length_a 4.8412(3)
_cell_length_b 12.2193(9)
_cell_length_c 27.993(2)
_cell_measurement_reflns_used 2261
_cell_measurement_temperature 173(2)
_cell_measurement_theta_max 26.25
_cell_measurement_theta_min 2.21
_cell_volume 1654.7(2)
_computing_cell_refinement 'SAINT, Bruker'
_computing_data_collection 'SMART, Bruker'
_computing_data_reduction 'SAINT, Bruker'
_computing_molecular_graphics 'SHELXTL, Bruker'
_computing_publication_material 'Bruker SHELXTL'
_computing_structure_refinement 'SHELXL-97 (Sheldrick, 1997)'
_computing_structure_solution 'SHELXS-97 (Sheldrick, 1990)'
_diffrn_ambient_temperature 173(2)
_diffrn_measured_fraction_theta_full 0.997
_diffrn_measured_fraction_theta_max 0.997
_diffrn_measurement_device_type 'Bruker SMART Platform CCD'
_diffrn_measurement_method 'area detector, omega scans per phi'
_diffrn_radiation_monochromator graphite
_diffrn_radiation_source 'normal-focus sealed tube'
_diffrn_radiation_type MoK\a
_diffrn_radiation_wavelength 0.71073
_diffrn_reflns_av_R_equivalents 0.0474
_diffrn_reflns_av_sigmaI/netI 0.0485
_diffrn_reflns_limit_h_max 5
_diffrn_reflns_limit_h_min -6
_diffrn_reflns_limit_k_max 15
_diffrn_reflns_limit_k_min -15
_diffrn_reflns_limit_l_max 34
_diffrn_reflns_limit_l_min -34
_diffrn_reflns_number 11832
_diffrn_reflns_theta_full 26.38
_diffrn_reflns_theta_max 26.38
_diffrn_reflns_theta_min 1.46
_exptl_absorpt_coefficient_mu 0.070
_exptl_absorpt_correction_T_max 0.9944
_exptl_absorpt_correction_T_min 0.9828
_exptl_absorpt_correction_type multi-scan
_exptl_absorpt_process_details 'SADABS, R. Blessing, 1995'
_exptl_crystal_colour colorless
_exptl_crystal_density_diffrn 1.238
_exptl_crystal_description plate
_exptl_crystal_F_000 656
_exptl_crystal_size_max 0.25
_exptl_crystal_size_mid 0.13
_exptl_crystal_size_min 0.08
_refine_diff_density_max 0.222
_refine_diff_density_min -0.204
_refine_diff_density_rms 0.043
_refine_ls_extinction_method none
_refine_ls_goodness_of_fit_ref 1.015
_refine_ls_hydrogen_treatment constr
_refine_ls_matrix_type full
_refine_ls_number_parameters 217
_refine_ls_number_reflns 3366
_refine_ls_number_restraints 0
_refine_ls_restrained_S_all 1.015
_refine_ls_R_factor_all 0.0834
_refine_ls_R_factor_gt 0.0463
_refine_ls_shift/su_max 0.000
_refine_ls_shift/su_mean 0.000
_refine_ls_structure_factor_coef Fsqd
_refine_ls_weighting_details 'calc w=1/[\s^2^(Fo^2^)+(0.0514P)^2^+0.5880P] where P=(Fo^2^+2Fc^2^)/3'
_refine_ls_weighting_scheme calc
_refine_ls_wR_factor_gt 0.1037
_refine_ls_wR_factor_ref 0.1235
_reflns_number_gt 2203
_reflns_number_total 3366
_reflns_threshold_expression >2sigma(I)
_cod_data_source_file ja0763044si20070821_082555.cif
_cod_data_source_block 07213
_cod_original_cell_volume 1654.8(2)
_cod_database_code 4110138

loop_
_symmetry_equiv_pos_as_xyz
'x, y, z'
'-x+1/2, y+1/2, -z+1/2'
'-x, -y, -z'
'x-1/2, -y-1/2, z-1/2'

loop_
_atom_site_label
_atom_site_type_symbol
_atom_site_fract_x
_atom_site_fract_y
_atom_site_fract_z
_atom_site_U_iso_or_equiv
_atom_site_adp_type
_atom_site_occupancy
_atom_site_symmetry_multiplicity
_atom_site_calc_flag
_atom_site_refinement_flags
C1 C 0.1391(4) 0.35605(19) 0.51693(7) 0.0405(5) Uani 1 1 d .
H1A H 0.0874 0.4193 0.5342 0.049 Uiso 1 1 calc R
C2 C 0.0308(4) 0.25524(19) 0.52794(7) 0.0416(6) Uani 1 1 d .
H2A H -0.0950 0.2487 0.5530 0.050 Uiso 1 1 calc R
C3 C 0.1049(4) 0.16393(17) 0.50259(7) 0.0353(5) Uani 1 1 d .
H3A H 0.0286 0.0948 0.5103 0.042 Uiso 1 1 calc R
C4 C 0.2911(4) 0.17111(15) 0.46555(6) 0.0264(4) Uani 1 1 d .
C5 C 0.3591(4) 0.07046(15) 0.43744(6) 0.0269(4) Uani 1 1 d .
H5A H 0.1862 0.0426 0.4218 0.032 Uiso 1 1 calc R
H5B H 0.4280 0.0136 0.4601 0.032 Uiso 1 1 calc R
C6 C 0.5700(4) 0.08567(14) 0.39960(6) 0.0229(4) Uani 1 1 d .
C7 C 0.6508(4) -0.01838(15) 0.37687(6) 0.0263(4) Uani 1 1 d .
H7A H 0.7152 -0.0747 0.3979 0.032 Uiso 1 1 calc R
C8 C 0.6437(4) -0.04203(14) 0.33051(6) 0.0254(4) Uani 1 1 d .
H8A H 0.7041 -0.1134 0.3224 0.030 Uiso 1 1 calc R
C9 C 0.5542(4) 0.02843(14) 0.29006(6) 0.0224(4) Uani 1 1 d .
C10 C 0.3339(4) -0.02315(15) 0.25769(6) 0.0279(4) Uani 1 1 d .
H10A H 0.4033 -0.0948 0.2468 0.033 Uiso 1 1 calc R
H10B H 0.1696 -0.0375 0.2767 0.033 Uiso 1 1 calc R
C11 C 0.2437(4) 0.04258(15) 0.21432(6) 0.0252(4) Uani 1 1 d .
C12 C 0.0333(4) 0.00230(16) 0.18349(7) 0.0317(5) Uani 1 1 d .
H12A H -0.0490 -0.0663 0.1902 0.038 Uiso 1 1 calc R
C13 C -0.0567(4) 0.06018(17) 0.14369(7) 0.0343(5) Uani 1 1 d .
H13A H -0.1990 0.0314 0.1230 0.041 Uiso 1 1 calc R
C14 C 0.0614(4) 0.16076(17) 0.13385(7) 0.0333(5) Uani 1 1 d .
H14A H 0.0001 0.2012 0.1065 0.040 Uiso 1 1 calc R
C15 C 0.2684(4) 0.20161(16) 0.16410(6) 0.0293(4) Uani 1 1 d .
H15A H 0.3489 0.2705 0.1573 0.035 Uiso 1 1 calc R
C16 C 0.3615(4) 0.14372(14) 0.20452(6) 0.0239(4) Uani 1 1 d .
C17 C 0.5854(4) 0.19153(14) 0.23673(6) 0.0250(4) Uani 1 1 d .
H17A H 0.5246 0.2648 0.2472 0.030 Uiso 1 1 calc R
H17B H 0.7520 0.2020 0.2178 0.030 Uiso 1 1 calc R
C18 C 0.6667(4) 0.12580(14) 0.28061(6) 0.0230(4) Uani 1 1 d .
C19 C 0.8967(4) 0.17461(15) 0.30962(6) 0.0258(4) Uani 1 1 d .
H19A H 1.0603 0.1903 0.2932 0.031 Uiso 1 1 calc R
C20 C 0.9017(4) 0.19907(15) 0.35576(6) 0.0264(4) Uani 1 1 d .
H20A H 1.0680 0.2310 0.3684 0.032 Uiso 1 1 calc R
C21 C 0.6801(4) 0.18283(15) 0.39006(6) 0.0237(4) Uani 1 1 d .
C22 C 0.6042(4) 0.28554(15) 0.41589(6) 0.0290(4) Uani 1 1 d .
H22A H 0.7757 0.3184 0.4299 0.035 Uiso 1 1 calc R
H22B H 0.5255 0.3381 0.3921 0.035 Uiso 1 1 calc R
C23 C 0.4030(4) 0.27240(15) 0.45482(6) 0.0270(4) Uani 1 1 d .
C24 C 0.3230(4) 0.36464(17) 0.48068(7) 0.0349(5) Uani 1 1 d .
H24A H 0.3968 0.4343 0.4731 0.042 Uiso 1 1 calc R

loop_
_atom_site_aniso_label
_atom_site_aniso_U_11
_atom_site_aniso_U_22
_atom_site_aniso_U_33
_atom_site_aniso_U_23
_atom_site_aniso_U_13
_atom_site_aniso_U_12
C1 0.0430(13) 0.0474(13) 0.0306(11) -0.0150(10) -0.0049(9) 0.0132(11)
C2 0.0384(13) 0.0607(15) 0.0260(11) -0.0037(10) 0.0044(9) 0.0090(11)
C3 0.0374(12) 0.0421(12) 0.0266(10) 0.0010(9) 0.0034(9) 0.0029(9)
C4 0.0277(10) 0.0326(10) 0.0186(9) 0.0004(8) -0.0047(7) 0.0030(8)
C5 0.0319(11) 0.0265(10) 0.0225(9) 0.0050(8) 0.0016(8) -0.0012(8)
C6 0.0236(10) 0.0279(10) 0.0170(9) 0.0014(7) -0.0034(7) 0.0014(8)
C7 0.0277(10) 0.0253(9) 0.0258(10) 0.0047(8) -0.0008(8) 0.0024(8)
C8 0.0266(10) 0.0203(9) 0.0294(10) 0.0005(8) 0.0032(8) 0.0033(7)
C9 0.0233(10) 0.0242(9) 0.0199(9) -0.0026(7) 0.0024(7) 0.0032(7)
C10 0.0328(11) 0.0226(9) 0.0282(10) -0.0004(8) -0.0009(8) -0.0004(8)
C11 0.0273(10) 0.0266(10) 0.0218(9) -0.0046(7) 0.0008(8) 0.0030(8)
C12 0.0361(12) 0.0300(10) 0.0289(10) -0.0043(8) -0.0012(9) -0.0024(9)
C13 0.0353(12) 0.0402(12) 0.0269(10) -0.0081(9) -0.0063(9) 0.0022(9)
C14 0.0369(12) 0.0395(12) 0.0234(10) 0.0037(9) -0.0011(9) 0.0058(9)
C15 0.0302(11) 0.0322(10) 0.0258(10) 0.0027(8) 0.0049(8) 0.0007(8)
C16 0.0225(9) 0.0268(9) 0.0226(9) -0.0022(8) 0.0042(7) 0.0048(8)
C17 0.0263(10) 0.0243(9) 0.0247(10) 0.0013(8) 0.0029(8) -0.0005(8)
C18 0.0209(9) 0.0266(10) 0.0216(9) -0.0012(7) 0.0039(7) 0.0022(7)
C19 0.0203(10) 0.0284(10) 0.0288(10) 0.0035(8) 0.0029(8) 0.0001(8)
C20 0.0203(10) 0.0294(10) 0.0292(10) 0.0023(8) -0.0029(8) -0.0044(8)
C21 0.0230(9) 0.0287(10) 0.0192(9) 0.0007(7) -0.0037(7) -0.0021(8)
C22 0.0325(11) 0.0277(10) 0.0265(10) -0.0007(8) -0.0021(8) -0.0049(8)
C23 0.0264(10) 0.0328(10) 0.0211(9) -0.0024(8) -0.0066(8) 0.0023(8)
C24 0.0377(12) 0.0339(11) 0.0326(11) -0.0071(9) -0.0065(9) 0.0024(9)

loop_
_atom_type_symbol
_atom_type_description
_atom_type_scat_dispersion_real
_atom_type_scat_dispersion_imag
_atom_type_scat_source
C C 0.0033 0.0016 'International Tables Vol C Tables 4.2.6.8 and 6.1.1.4'
H H 0.0000 0.0000 'International Tables Vol C Tables 4.2.6.8 and 6.1.1.4'

loop_
_geom_angle_atom_site_label_1
_geom_angle_atom_site_label_2
_geom_angle_atom_site_label_3
_geom_angle
C2 C1 C24 119.63(19)
C2 C1 H1A 120.2
C24 C1 H1A 120.2
C3 C2 C1 120.00(19)
C3 C2 H2A 120.0
C1 C2 H2A 120.0
C2 C3 C4 121.2(2)
C2 C3 H3A 119.4
C4 C3 H3A 119.4
C23 C4 C3 118.87(17)
C23 C4 C5 121.40(16)
C3 C4 C5 119.71(17)
C4 C5 C6 115.71(15)
C4 C5 H5A 108.4
C6 C5 H5A 108.4
C4 C5 H5B 108.4
C6 C5 H5B 108.4
H5A C5 H5B 107.4
C21 C6 C7 124.37(16)
C21 C6 C5 122.44(16)
C7 C6 C5 113.10(15)
C8 C7 C6 127.51(17)
C8 C7 H7A 116.2
C6 C7 H7A 116.2
C7 C8 C9 128.24(17)
C7 C8 H8A 115.9
C9 C8 H8A 115.9
C18 C9 C8 124.08(17)
C18 C9 C10 122.38(16)
C8 C9 C10 113.40(15)
C11 C10 C9 115.93(15)
C11 C10 H10A 108.3
C9 C10 H10A 108.3
C11 C10 H10B 108.3
C9 C10 H10B 108.3
H10A C10 H10B 107.4
C16 C11 C12 118.97(17)
C16 C11 C10 121.58(16)
C12 C11 C10 119.44(17)
C13 C12 C11 121.27(18)
C13 C12 H12A 119.4
C11 C12 H12A 119.4
C12 C13 C14 119.74(19)
C12 C13 H13A 120.1
C14 C13 H13A 120.1
C15 C14 C13 119.56(18)
C15 C14 H14A 120.2
C13 C14 H14A 120.2
C14 C15 C16 121.25(18)
C14 C15 H15A 119.4
C16 C15 H15A 119.4
C11 C16 C15 119.21(17)
C11 C16 C17 121.22(16)
C15 C16 C17 119.57(16)
C16 C17 C18 116.23(15)
C16 C17 H17A 108.2
C18 C17 H17A 108.2
C16 C17 H17B 108.2
C18 C17 H17B 108.2
H17A C17 H17B 107.4
C9 C18 C19 123.61(16)
C9 C18 C17 122.61(17)
C19 C18 C17 113.59(15)
C20 C19 C18 127.73(17)
C20 C19 H19A 116.1
C18 C19 H19A 116.1
C19 C20 C21 127.96(17)
C19 C20 H20A 116.0
C21 C20 H20A 116.0
C6 C21 C20 123.70(16)
C6 C21 C22 122.77(16)
C20 C21 C22 113.39(15)
C23 C22 C21 116.02(15)
C23 C22 H22A 108.3
C21 C22 H22A 108.3
C23 C22 H22B 108.3
C21 C22 H22B 108.3
H22A C22 H22B 107.4
C4 C23 C24 119.16(18)
C4 C23 C22 121.53(16)
C24 C23 C22 119.31(17)
C1 C24 C23 121.2(2)
C1 C24 H24A 119.4
C23 C24 H24A 119.4

loop_
_geom_bond_atom_site_label_1
_geom_bond_atom_site_label_2
_geom_bond_distance
C1 C2 1.378(3)
C1 C24 1.379(3)
C1 H1A 0.9500
C2 C3 1.377(3)
C2 H2A 0.9500
C3 C4 1.402(3)
C3 H3A 0.9500
C4 C23 1.389(3)
C4 C5 1.503(2)
C5 C6 1.510(2)
C5 H5A 0.9900
C5 H5B 0.9900
C6 C21 1.333(2)
C6 C7 1.481(2)
C7 C8 1.329(2)
C7 H7A 0.9500
C8 C9 1.475(2)
C8 H8A 0.9500
C9 C18 1.339(2)
C9 C10 1.510(2)
C10 C11 1.506(2)
C10 H10A 0.9900
C10 H10B 0.9900
C11 C16 1.393(3)
C11 C12 1.399(3)
C12 C13 1.376(3)
C12 H12A 0.9500
C13 C14 1.387(3)
C13 H13A 0.9500
C14 C15 1.380(3)
C14 H14A 0.9500
C15 C16 1.395(2)
C15 H15A 0.9500
C16 C17 1.502(3)
C17 C18 1.507(2)
C17 H17A 0.9900
C17 H17B 0.9900
C18 C19 1.478(2)
C19 C20 1.325(3)
C19 H19A 0.9500
C20 C21 1.480(2)
C20 H20A 0.9500
C21 C22 1.501(3)
C22 C23 1.498(3)
C22 H22A 0.9900
C22 H22B 0.9900
C23 C24 1.402(3)
C24 H24A 0.9500

loop_
_geom_torsion_atom_site_label_1
_geom_torsion_atom_site_label_2
_geom_torsion_atom_site_label_3
_geom_torsion_atom_site_label_4
_geom_torsion
C24 C1 C2 C3 -0.4(3)
C1 C2 C3 C4 0.3(3)
C2 C3 C4 C23 0.5(3)
C2 C3 C4 C5 -177.72(18)
C23 C4 C5 C6 4.1(2)
C3 C4 C5 C6 -177.72(16)
C4 C5 C6 C21 -3.0(3)
C4 C5 C6 C7 173.68(15)
C21 C6 C7 C8 -57.7(3)
C5 C6 C7 C8 125.8(2)
C6 C7 C8 C9 -0.1(3)
C7 C8 C9 C18 58.2(3)
C7 C8 C9 C10 -125.8(2)
C18 C9 C10 C11 -1.1(2)
C8 C9 C10 C11 -177.11(15)
C9 C10 C11 C16 1.2(2)
C9 C10 C11 C12 -177.67(16)
C16 C11 C12 C13 0.6(3)
C10 C11 C12 C13 179.49(17)
C11 C12 C13 C14 -0.4(3)
C12 C13 C14 C15 0.1(3)
C13 C14 C15 C16 -0.1(3)
C12 C11 C16 C15 -0.5(3)
C10 C11 C16 C15 -179.41(16)
C12 C11 C16 C17 179.22(16)
C10 C11 C16 C17 0.3(3)
C14 C15 C16 C11 0.3(3)
C14 C15 C16 C17 -179.48(17)
C11 C16 C17 C18 -2.0(2)
C15 C16 C17 C18 177.78(15)
C8 C9 C18 C19 0.3(3)
C10 C9 C18 C19 -175.32(16)
C8 C9 C18 C17 174.98(16)
C10 C9 C18 C17 -0.6(3)
C16 C17 C18 C9 2.1(2)
C16 C17 C18 C19 177.33(15)
C9 C18 C19 C20 -59.1(3)
C17 C18 C19 C20 125.8(2)
C18 C19 C20 C21 0.7(3)
C7 C6 C21 C20 -0.9(3)
C5 C6 C21 C20 175.36(16)
C7 C6 C21 C22 -176.39(17)
C5 C6 C21 C22 -0.1(3)
C19 C20 C21 C6 58.8(3)
C19 C20 C21 C22 -125.3(2)
C6 C21 C22 C23 2.2(3)
C20 C21 C22 C23 -173.71(15)
C3 C4 C23 C24 -1.1(3)
C5 C4 C23 C24 177.07(17)
C3 C4 C23 C22 179.63(17)
C5 C4 C23 C22 -2.2(3)
C21 C22 C23 C4 -1.0(3)
C21 C22 C23 C24 179.75(17)
C2 C1 C24 C23 -0.2(3)
C4 C23 C24 C1 1.0(3)
C22 C23 C24 C1 -179.74(18)

loop_
_cod_related_entry_id
_cod_related_entry_database
_cod_related_entry_code
1 ChemSpider 30660377
